data_7245283
loop_
_publ_author_name
'Lakshmanan, Venkatesan'
'Lee, Chia-Yi'
'Tseng, Yu-Wen'
'Liu, Yu-Hsiang'
'Lin, Chia-Her'
'Chen, Jhy-Der'

_publ_section_title
;
 Zn(II) and Co(II) coordination polymers based on semi-rigid
 bis-pyridyl-bis-amide and angular dicarboxylate ligands: synthesis,
 structures and properties
;
_journal_name_full CrystEngComm
_journal_paper_doi 10.1039/D2CE00826B
_journal_year 2022
_chemical_formula_sum 'C24 H15 Co F6 N2 O5'
_chemical_formula_weight 584.31
_space_group_crystal_system triclinic
_space_group_IT_number 2
_space_group_name_Hall '-P 1'
_space_group_name_H-M_alt 'P -1'
_atom_sites_solution_hydrogens geom
_audit_creation_method SHELXL-2017/1
_audit_update_record
;
2022-06-12 deposited with the CCDC.	2022-08-08 downloaded from the CCDC.
;
_cell_angle_alpha 106.6990(12)
_cell_angle_beta 99.4523(12)
_cell_angle_gamma 90.4589(8)
_cell_formula_units_Z 2
_cell_length_a 7.8859(2)
_cell_length_b 11.7193(2)
_cell_length_c 13.9414(3)
_cell_measurement_reflns_used 9948
_cell_measurement_temperature 191(2)
_cell_measurement_theta_max 28.26
_cell_measurement_theta_min 2.62
_cell_volume 1215.25(5)
_computing_cell_refinement 'Bruker SAINT'
_computing_data_collection 'Bruker APEX2'
_computing_data_reduction 'Bruker SAINT'
_computing_molecular_graphics 'Bruker SHELXTL'
_computing_publication_material 'Bruker SHELXTL'
_computing_structure_refinement 'SHELXL-2017/1 (Sheldrick, 2017)'
_computing_structure_solution 'SHELXS-97 (Sheldrick 2008)'
_diffrn_ambient_temperature 191(2)
_diffrn_measured_fraction_theta_full 0.998
_diffrn_measured_fraction_theta_max 0.998
_diffrn_measurement_device_type 'Bruker APEX-II CCD'
_diffrn_measurement_method '\f and \w scans'
_diffrn_radiation_type MoK\a
_diffrn_radiation_wavelength 0.71073
_diffrn_reflns_av_R_equivalents 0.0214
_diffrn_reflns_av_unetI/netI 0.0225
_diffrn_reflns_Laue_measured_fraction_full 0.998
_diffrn_reflns_Laue_measured_fraction_max 0.998
_diffrn_reflns_limit_h_max 9
_diffrn_reflns_limit_h_min -9
_diffrn_reflns_limit_k_max 14
_diffrn_reflns_limit_k_min -14
_diffrn_reflns_limit_l_max 16
_diffrn_reflns_limit_l_min -17
_diffrn_reflns_number 18842
_diffrn_reflns_point_group_measured_fraction_full 0.998
_diffrn_reflns_point_group_measured_fraction_max 0.998
_diffrn_reflns_theta_full 25.242
_diffrn_reflns_theta_max 25.998
_diffrn_reflns_theta_min 1.549
_exptl_absorpt_coefficient_mu 0.791
_exptl_absorpt_correction_T_max 0.7457
_exptl_absorpt_correction_T_min 0.6883
_exptl_absorpt_correction_type multi-scan
_exptl_absorpt_process_details 'SADABS V2008/1 (Bruker AXS, 2008)'
_exptl_crystal_colour purple
_exptl_crystal_density_diffrn 1.597
_exptl_crystal_description plate
_exptl_crystal_F_000 588
_exptl_crystal_size_max 0.300
_exptl_crystal_size_mid 0.200
_exptl_crystal_size_min 0.100
_refine_diff_density_max 0.323
_refine_diff_density_min -0.351
_refine_diff_density_rms 0.046
_refine_ls_extinction_method none
_refine_ls_goodness_of_fit_ref 1.059
_refine_ls_hydrogen_treatment constr
_refine_ls_matrix_type full
_refine_ls_number_parameters 343
_refine_ls_number_reflns 4773
_refine_ls_number_restraints 0
_refine_ls_restrained_S_all 1.059
_refine_ls_R_factor_all 0.0346
_refine_ls_R_factor_gt 0.0277
_refine_ls_shift/su_max 0.001
_refine_ls_shift/su_mean 0.000
_refine_ls_structure_factor_coef Fsqd
_refine_ls_weighting_details 'w=1/[\s^2^(Fo^2^)+(0.0271P)^2^+0.5807P] where P=(Fo^2^+2Fc^2^)/3'
_refine_ls_weighting_scheme calc
_refine_ls_wR_factor_gt 0.0645
_refine_ls_wR_factor_ref 0.0678
_reflns_Friedel_coverage 0.000
_reflns_number_gt 4136
_reflns_number_total 4773
_reflns_threshold_expression 'I > 2\s(I)'
_cod_data_source_file d2ce00826b2.cif
_cod_data_source_block 5
_cod_depositor_comments
;
The following automatic conversions were performed:

data item '_exptl_absorpt_correction_type' value 'multi_scan' was
changed to 'multi-scan' in accordance with the
/home/data/users/saulius/crontab/automatic-downloads/rss-feeds/RSC/lib/dictionaries/cif_core.dic
dictionary named 'cif_core.dic' version 2.4.2 last updated on
2011-04-26.

Automatic conversion script
Id: cif_fix_values 7556 2019-12-06 15:28:31Z antanas 
;
_cod_original_cell_volume 1215.26(5)
_cod_database_code 7245283
_shelx_shelxl_version_number 2017/1
_shelx_space_group_comment
; 
The symmetry employed for this shelxl refinement is uniquely defined 
by the following loop, which should always be used as a source of 
symmetry information in preference to the above space-group names. 
They are only intended as comments. 
;
_shelx_estimated_absorpt_t_min 0.797
_shelx_estimated_absorpt_t_max 0.925

loop_
_space_group_symop_operation_xyz
'x, y, z'
'-x, -y, -z'

loop_
_atom_site_label
_atom_site_type_symbol
_atom_site_fract_x
_atom_site_fract_y
_atom_site_fract_z
_atom_site_U_iso_or_equiv
_atom_site_adp_type
_atom_site_occupancy
_atom_site_site_symmetry_order
_atom_site_calc_flag
_atom_site_refinement_flags_posn
_atom_site_refinement_flags_adp
_atom_site_refinement_flags_occupancy
_atom_site_disorder_assembly
_atom_site_disorder_group
Co Co 0.24308(3) 0.47283(2) -0.00513(2) 0.02569(8) Uani 1 1 d . . . . .
F1 F 0.48996(14) -0.22768(9) -0.38162(9) 0.0403(3) Uani 1 1 d . . . . .
F2 F 0.55726(16) -0.16266(10) -0.50045(8) 0.0413(3) Uani 1 1 d . . . . .
F3 F 0.70832(16) -0.29206(9) -0.44969(9) 0.0457(3) Uani 1 1 d . . . . .
F4 F 0.78522(15) 0.02957(10) -0.43850(9) 0.0399(3) Uani 1 1 d . . . . .
F5 F 0.93711(16) -0.12312(11) -0.45328(9) 0.0463(3) Uani 1 1 d . . . . .
F6 F 0.99022(14) 0.02598(10) -0.31823(9) 0.0408(3) Uani 1 1 d . . . . .
O1 O 0.18234(16) 0.59543(13) 0.55986(10) 0.0376(3) Uani 1 1 d . . . . .
O2 O 0.22681(16) 0.33428(11) -0.17575(10) 0.0343(3) Uani 1 1 d . . . . .
O3 O 0.43105(16) 0.36611(11) -0.04110(9) 0.0296(3) Uani 1 1 d . . . . .
O4 O 0.96703(16) -0.37294(12) 0.00622(10) 0.0316(3) Uani 1 1 d . . . . .
O5 O 1.18680(15) -0.40461(11) -0.07624(9) 0.0281(3) Uani 1 1 d . . . . .
N1 N 0.31078(18) 0.52818(12) 0.15102(11) 0.0227(3) Uani 1 1 d . . . . .
N2 N 0.00699(18) 0.57909(14) 0.40923(11) 0.0284(3) Uani 1 1 d . . . . .
H2A H -0.089111 0.544551 0.369385 0.034 Uiso 1 1 calc R U . . .
C1 C 0.2048(2) 0.58780(14) 0.21201(13) 0.0223(4) Uani 1 1 d . . . . .
H1A H 0.106084 0.619521 0.182309 0.027 Uiso 1 1 calc R U . . .
C2 C 0.2326(2) 0.60499(15) 0.31552(13) 0.0233(4) Uani 1 1 d . . . . .
C3 C 0.3786(2) 0.55917(16) 0.35816(14) 0.0288(4) Uani 1 1 d . . . . .
H3A H 0.402148 0.569341 0.429258 0.035 Uiso 1 1 calc R U . . .
C4 C 0.4889(2) 0.49895(17) 0.29654(14) 0.0303(4) Uani 1 1 d . . . . .
H4A H 0.589168 0.467359 0.324671 0.036 Uiso 1 1 calc R U . . .
C5 C 0.4519(2) 0.48511(15) 0.19356(14) 0.0256(4) Uani 1 1 d . . . . .
H5A H 0.528416 0.443859 0.151330 0.031 Uiso 1 1 calc R U . . .
C6 C 0.1031(2) 0.66581(16) 0.37868(14) 0.0287(4) Uani 1 1 d . . . . .
H6A H 0.163436 0.727077 0.439954 0.034 Uiso 1 1 calc R U . . .
H6B H 0.022343 0.706290 0.338795 0.034 Uiso 1 1 calc R U . . .
C7 C 0.0579(2) 0.54973(16) 0.49471(14) 0.0262(4) Uani 1 1 d . . . . .
C8 C 0.3645(2) 0.30732(15) -0.13267(14) 0.0253(4) Uani 1 1 d . . . . .
C9 C 0.4596(2) 0.20457(14) -0.18562(13) 0.0223(4) Uani 1 1 d . . . . .
C10 C 0.3887(2) 0.13077(16) -0.28059(14) 0.0275(4) Uani 1 1 d . . . . .
H10A H 0.280009 0.146895 -0.313288 0.033 Uiso 1 1 calc R U . . .
C11 C 0.4734(2) 0.03365(15) -0.32900(13) 0.0259(4) Uani 1 1 d . . . . .
H11A H 0.421613 -0.016891 -0.393875 0.031 Uiso 1 1 calc R U . . .
C12 C 0.6340(2) 0.00973(14) -0.28309(13) 0.0201(3) Uani 1 1 d . . . . .
C13 C 0.7074(2) 0.08593(15) -0.18857(14) 0.0257(4) Uani 1 1 d . . . . .
H13A H 0.818595 0.072327 -0.157144 0.031 Uiso 1 1 calc R U . . .
C14 C 0.6202(2) 0.18128(15) -0.13986(14) 0.0263(4) Uani 1 1 d . . . . .
H14A H 0.670730 0.231286 -0.074503 0.032 Uiso 1 1 calc R U . . .
C15 C 0.7378(2) -0.09442(14) -0.33502(13) 0.0212(4) Uani 1 1 d . . . . .
C16 C 0.8309(2) -0.15544(14) -0.25825(13) 0.0202(3) Uani 1 1 d . . . . .
C17 C 0.9907(2) -0.20296(16) -0.26603(14) 0.0275(4) Uani 1 1 d . . . . .
H17A H 1.051802 -0.191847 -0.316312 0.033 Uiso 1 1 calc R U . . .
C18 C 1.0614(2) -0.26633(16) -0.20092(14) 0.0277(4) Uani 1 1 d . . . . .
H18A H 1.170623 -0.298549 -0.206944 0.033 Uiso 1 1 calc R U . . .
C19 C 0.9743(2) -0.28330(14) -0.12690(13) 0.0217(4) Uani 1 1 d . . . . .
C20 C 0.8152(2) -0.23479(15) -0.11827(14) 0.0244(4) Uani 1 1 d . . . . .
H20A H 0.755270 -0.244659 -0.067135 0.029 Uiso 1 1 calc R U . . .
C21 C 0.7440(2) -0.17216(15) -0.18392(13) 0.0235(4) Uani 1 1 d . . . . .
H21A H 0.634461 -0.140276 -0.178079 0.028 Uiso 1 1 calc R U . . .
C22 C 1.0466(2) -0.35817(14) -0.06114(13) 0.0233(4) Uani 1 1 d . . . . .
C23 C 0.6223(2) -0.19397(15) -0.41708(14) 0.0310(4) Uani 1 1 d . . . . .
C24 C 0.8638(2) -0.04088(16) -0.38667(15) 0.0300(4) Uani 1 1 d . . . . .

loop_
_atom_site_aniso_label
_atom_site_aniso_U_11
_atom_site_aniso_U_22
_atom_site_aniso_U_33
_atom_site_aniso_U_23
_atom_site_aniso_U_13
_atom_site_aniso_U_12
Co 0.03049(14) 0.03203(14) 0.02130(14) 0.01424(11) 0.01122(10) 0.01784(10)
F1 0.0393(6) 0.0317(6) 0.0451(7) 0.0098(5) -0.0032(5) -0.0067(5)
F2 0.0586(7) 0.0387(6) 0.0204(6) 0.0050(5) -0.0050(5) 0.0121(5)
F3 0.0591(8) 0.0262(6) 0.0401(7) -0.0036(5) -0.0010(6) 0.0177(5)
F4 0.0472(7) 0.0442(6) 0.0435(7) 0.0326(6) 0.0149(6) 0.0154(5)
F5 0.0613(8) 0.0522(7) 0.0417(7) 0.0249(6) 0.0332(6) 0.0284(6)
F6 0.0314(6) 0.0457(7) 0.0525(8) 0.0247(6) 0.0092(5) -0.0004(5)
O1 0.0313(7) 0.0516(8) 0.0287(8) 0.0142(6) -0.0017(6) -0.0089(6)
O2 0.0308(7) 0.0385(7) 0.0366(8) 0.0131(6) 0.0097(6) 0.0197(6)
O3 0.0344(7) 0.0295(7) 0.0261(7) 0.0070(6) 0.0099(6) 0.0149(5)
O4 0.0353(7) 0.0408(7) 0.0254(7) 0.0191(6) 0.0065(6) 0.0083(6)
O5 0.0274(6) 0.0308(7) 0.0302(7) 0.0154(6) 0.0041(5) 0.0128(5)
N1 0.0247(7) 0.0251(7) 0.0222(8) 0.0106(6) 0.0080(6) 0.0058(6)
N2 0.0233(7) 0.0405(9) 0.0221(8) 0.0094(7) 0.0055(6) 0.0012(6)
C1 0.0231(8) 0.0229(8) 0.0245(10) 0.0106(7) 0.0077(7) 0.0054(7)
C2 0.0250(8) 0.0229(8) 0.0231(10) 0.0070(7) 0.0069(7) -0.0001(7)
C3 0.0277(9) 0.0376(10) 0.0214(10) 0.0100(8) 0.0029(8) 0.0010(8)
C4 0.0211(9) 0.0409(11) 0.0313(11) 0.0155(9) 0.0019(8) 0.0049(8)
C5 0.0218(8) 0.0284(9) 0.0302(10) 0.0113(8) 0.0097(8) 0.0063(7)
C6 0.0337(10) 0.0310(9) 0.0246(10) 0.0096(8) 0.0110(8) 0.0073(8)
C7 0.0235(9) 0.0340(10) 0.0220(10) 0.0057(8) 0.0102(8) 0.0070(7)
C8 0.0279(9) 0.0248(9) 0.0289(10) 0.0126(8) 0.0127(8) 0.0081(7)
C9 0.0240(8) 0.0214(8) 0.0256(10) 0.0109(7) 0.0087(7) 0.0064(7)
C10 0.0222(9) 0.0331(10) 0.0276(10) 0.0113(8) 0.0008(8) 0.0105(7)
C11 0.0278(9) 0.0273(9) 0.0200(9) 0.0051(7) 0.0001(7) 0.0082(7)
C12 0.0241(8) 0.0173(8) 0.0220(9) 0.0089(7) 0.0063(7) 0.0052(6)
C13 0.0218(8) 0.0230(8) 0.0295(10) 0.0068(8) -0.0018(7) 0.0066(7)
C14 0.0271(9) 0.0223(8) 0.0247(10) 0.0017(7) 0.0000(7) 0.0054(7)
C15 0.0259(8) 0.0204(8) 0.0188(9) 0.0077(7) 0.0043(7) 0.0084(7)
C16 0.0251(8) 0.0161(7) 0.0205(9) 0.0066(7) 0.0045(7) 0.0062(6)
C17 0.0304(9) 0.0323(9) 0.0279(10) 0.0162(8) 0.0142(8) 0.0132(8)
C18 0.0246(9) 0.0317(9) 0.0328(11) 0.0152(8) 0.0108(8) 0.0138(7)
C19 0.0250(8) 0.0190(8) 0.0219(9) 0.0078(7) 0.0031(7) 0.0066(7)
C20 0.0263(9) 0.0267(9) 0.0255(10) 0.0123(8) 0.0105(7) 0.0078(7)
C21 0.0214(8) 0.0244(8) 0.0282(10) 0.0113(7) 0.0077(7) 0.0100(7)
C22 0.0256(9) 0.0214(8) 0.0213(9) 0.0066(7) -0.0012(7) 0.0044(7)
C23 0.0391(11) 0.0232(9) 0.0280(11) 0.0056(8) 0.0017(8) 0.0092(8)
C24 0.0350(10) 0.0316(10) 0.0309(11) 0.0174(8) 0.0114(8) 0.0124(8)

loop_
_atom_type_symbol
_atom_type_description
_atom_type_scat_dispersion_real
_atom_type_scat_dispersion_imag
_atom_type_scat_source
C C 0.0033 0.0016 'International Tables Vol C Tables 4.2.6.8 and 6.1.1.4'
H H 0.0000 0.0000 'International Tables Vol C Tables 4.2.6.8 and 6.1.1.4'
N N 0.0061 0.0033 'International Tables Vol C Tables 4.2.6.8 and 6.1.1.4'
O O 0.0106 0.0060 'International Tables Vol C Tables 4.2.6.8 and 6.1.1.4'
F F 0.0171 0.0103 'International Tables Vol C Tables 4.2.6.8 and 6.1.1.4'
Co Co 0.3494 0.9721 'International Tables Vol C Tables 4.2.6.8 and 6.1.1.4'

loop_
_geom_angle_atom_site_label_1
_geom_angle_atom_site_label_2
_geom_angle_atom_site_label_3
_geom_angle
_geom_angle_site_symmetry_1
_geom_angle_site_symmetry_3
_geom_angle_publ_flag
O3 Co O5 119.32(5) . 1_465 ?
O3 Co O4 108.90(5) . 2_655 ?
O5 Co O4 112.27(5) 1_465 2_655 ?
O3 Co N1 100.22(5) . . ?
O5 Co N1 118.29(5) 1_465 . ?
O4 Co N1 94.62(5) 2_655 . ?
C8 O3 Co 99.87(10) . . ?
C22 O4 Co 134.69(12) . 2_655 ?
C22 O5 Co 113.18(11) . 1_645 ?
C5 N1 C1 118.29(15) . . ?
C5 N1 Co 118.20(12) . . ?
C1 N1 Co 122.45(11) . . ?
C7 N2 C6 123.12(15) . . ?
C7 N2 H2A 118.4 . . ?
C6 N2 H2A 118.4 . . ?
N1 C1 C2 123.10(16) . . ?
N1 C1 H1A 118.5 . . ?
C2 C1 H1A 118.5 . . ?
C1 C2 C3 117.83(16) . . ?
C1 C2 C6 120.49(16) . . ?
C3 C2 C6 121.60(16) . . ?
C4 C3 C2 119.54(17) . . ?
C4 C3 H3A 120.2 . . ?
C2 C3 H3A 120.2 . . ?
C3 C4 C5 119.18(16) . . ?
C3 C4 H4A 120.4 . . ?
C5 C4 H4A 120.4 . . ?
N1 C5 C4 122.05(16) . . ?
N1 C5 H5A 119.0 . . ?
C4 C5 H5A 119.0 . . ?
N2 C6 C2 110.53(14) . . ?
N2 C6 H6A 109.5 . . ?
C2 C6 H6A 109.5 . . ?
N2 C6 H6B 109.5 . . ?
C2 C6 H6B 109.5 . . ?
H6A C6 H6B 108.1 . . ?
O1 C7 N2 125.53(17) . . ?
O1 C7 C7 121.6(2) . 2_566 ?
N2 C7 C7 112.89(19) . 2_566 ?
O2 C8 O3 121.48(16) . . ?
O2 C8 C9 121.18(17) . . ?
O3 C8 C9 117.33(15) . . ?
C10 C9 C14 118.71(16) . . ?
C10 C9 C8 120.64(15) . . ?
C14 C9 C8 120.65(16) . . ?
C9 C10 C11 121.12(16) . . ?
C9 C10 H10A 119.4 . . ?
C11 C10 H10A 119.4 . . ?
C10 C11 C12 120.28(16) . . ?
C10 C11 H11A 119.9 . . ?
C12 C11 H11A 119.9 . . ?
C13 C12 C11 118.59(15) . . ?
C13 C12 C15 118.67(14) . . ?
C11 C12 C15 122.68(15) . . ?
C14 C13 C12 120.69(15) . . ?
C14 C13 H13A 119.7 . . ?
C12 C13 H13A 119.7 . . ?
C13 C14 C9 120.58(16) . . ?
C13 C14 H14A 119.7 . . ?
C9 C14 H14A 119.7 . . ?
C23 C15 C24 108.52(15) . . ?
C23 C15 C16 105.49(13) . . ?
C24 C15 C16 112.59(14) . . ?
C23 C15 C12 112.41(14) . . ?
C24 C15 C12 106.25(13) . . ?
C16 C15 C12 111.66(13) . . ?
C21 C16 C17 118.97(15) . . ?
C21 C16 C15 118.14(14) . . ?
C17 C16 C15 122.65(15) . . ?
C18 C17 C16 120.34(16) . . ?
C18 C17 H17A 119.8 . . ?
C16 C17 H17A 119.8 . . ?
C17 C18 C19 120.65(16) . . ?
C17 C18 H18A 119.7 . . ?
C19 C18 H18A 119.7 . . ?
C18 C19 C20 119.12(15) . . ?
C18 C19 C22 120.23(15) . . ?
C20 C19 C22 120.58(15) . . ?
C21 C20 C19 120.23(16) . . ?
C21 C20 H20A 119.9 . . ?
C19 C20 H20A 119.9 . . ?
C20 C21 C16 120.68(15) . . ?
C20 C21 H21A 119.7 . . ?
C16 C21 H21A 119.7 . . ?
O5 C22 O4 122.57(15) . . ?
O5 C22 C19 117.51(15) . . ?
O4 C22 C19 119.92(15) . . ?
F1 C23 F2 107.12(15) . . ?
F1 C23 F3 106.53(14) . . ?
F2 C23 F3 105.88(15) . . ?
F1 C23 C15 111.40(15) . . ?
F2 C23 C15 113.59(14) . . ?
F3 C23 C15 111.87(15) . . ?
F6 C24 F4 106.72(14) . . ?
F6 C24 F5 107.19(15) . . ?
F4 C24 F5 106.09(15) . . ?
F6 C24 C15 111.05(15) . . ?
F4 C24 C15 111.71(14) . . ?
F5 C24 C15 113.68(15) . . ?

loop_
_geom_bond_atom_site_label_1
_geom_bond_atom_site_label_2
_geom_bond_distance
_geom_bond_site_symmetry_2
_geom_bond_publ_flag
Co O3 1.9815(12) . ?
Co O5 1.9817(11) 1_465 ?
Co O4 2.0166(13) 2_655 ?
Co N1 2.0606(15) . ?
F1 C23 1.328(2) . ?
F2 C23 1.342(2) . ?
F3 C23 1.342(2) . ?
F4 C24 1.339(2) . ?
F5 C24 1.340(2) . ?
F6 C24 1.328(2) . ?
O1 C7 1.222(2) . ?
O2 C8 1.241(2) . ?
O3 C8 1.284(2) . ?
O4 C22 1.261(2) . ?
O5 C22 1.258(2) . ?
N1 C5 1.345(2) . ?
N1 C1 1.346(2) . ?
N2 C7 1.334(2) . ?
N2 C6 1.460(2) . ?
N2 H2A 0.8800 . ?
C1 C2 1.378(2) . ?
C1 H1A 0.9500 . ?
C2 C3 1.391(2) . ?
C2 C6 1.507(2) . ?
C3 C4 1.378(3) . ?
C3 H3A 0.9500 . ?
C4 C5 1.378(3) . ?
C4 H4A 0.9500 . ?
C5 H5A 0.9500 . ?
C6 H6A 0.9900 . ?
C6 H6B 0.9900 . ?
C7 C7 1.530(3) 2_566 ?
C8 C9 1.498(2) . ?
C9 C10 1.380(2) . ?
C9 C14 1.388(2) . ?
C10 C11 1.384(2) . ?
C10 H10A 0.9500 . ?
C11 C12 1.391(2) . ?
C11 H11A 0.9500 . ?
C12 C13 1.391(2) . ?
C12 C15 1.545(2) . ?
C13 C14 1.383(2) . ?
C13 H13A 0.9500 . ?
C14 H14A 0.9500 . ?
C15 C23 1.540(2) . ?
C15 C24 1.544(2) . ?
C15 C16 1.545(2) . ?
C16 C21 1.389(2) . ?
C16 C17 1.390(2) . ?
C17 C18 1.383(2) . ?
C17 H17A 0.9500 . ?
C18 C19 1.387(2) . ?
C18 H18A 0.9500 . ?
C19 C20 1.390(2) . ?
C19 C22 1.495(2) . ?
C20 C21 1.384(2) . ?
C20 H20A 0.9500 . ?
C21 H21A 0.9500 . ?
